data_1513659
loop_
_publ_author_name
'Zhang, Zhenjie'
'Wojtas, Lukasz'
'Zaworotko, Michael J.'

_publ_section_title
;
 Organic--inorganic hybrid polyhedra that can serve as supermolecular
 building blocks
;
_journal_issue 3
_journal_name_full 'Chemical Science'
_journal_page_first 927
_journal_paper_doi 10.1039/c3sc53099j
_journal_volume 5
_journal_year 2014
_chemical_formula_sum 'C72 H24 Cl6 O207.75 V30'
_chemical_formula_weight 5953.81
_chemical_name_systematic
; 
 ? 
;
_space_group_IT_number 167
_symmetry_cell_setting hexagonal
_symmetry_space_group_name_Hall '-R 3 2"c'
_symmetry_space_group_name_H-M 'R -3 c :H'
_atom_sites_solution_hydrogens geom
_atom_sites_solution_primary direct
_atom_sites_solution_secondary difmap
_audit_creation_method SHELXL-97
_cell_angle_alpha 90.00
_cell_angle_beta 90.00
_cell_angle_gamma 120.00
_cell_formula_units_Z 6
_cell_length_a 34.773(3)
_cell_length_b 34.773(3)
_cell_length_c 39.676(3)
_cell_measurement_temperature 150(2)
_cell_volume 41547(6)
_computing_cell_refinement CrysAlisPro
_computing_data_collection CrysAlisPro
_computing_data_reduction CrysAlisPro
_computing_molecular_graphics Diamond
_computing_publication_material Diamond
_computing_structure_refinement 'SHELXL-97 (Sheldrick, 1997)'
_computing_structure_solution 'SHELXS-97 (Sheldrick, 1990)'
_diffrn_ambient_temperature 150(2)
_diffrn_measured_fraction_theta_full 0.997
_diffrn_measured_fraction_theta_max 0.997
_diffrn_measurement_device_type 'Oxford supernova'
_diffrn_radiation_monochromator graphite
_diffrn_radiation_source 'fine-focus sealed tube'
_diffrn_radiation_type MoK\a
_diffrn_radiation_wavelength 0.71073
_diffrn_reflns_av_R_equivalents 0.1082
_diffrn_reflns_av_sigmaI/netI 0.1344
_diffrn_reflns_limit_h_max 30
_diffrn_reflns_limit_h_min -32
_diffrn_reflns_limit_k_max 34
_diffrn_reflns_limit_k_min -25
_diffrn_reflns_limit_l_max 39
_diffrn_reflns_limit_l_min -25
_diffrn_reflns_number 18566
_diffrn_reflns_theta_full 20.82
_diffrn_reflns_theta_max 20.82
_diffrn_reflns_theta_min 2.99
_exptl_absorpt_coefficient_mu 1.122
_exptl_absorpt_correction_T_max 0.9889
_exptl_absorpt_correction_T_min 0.9779
_exptl_absorpt_correction_type multi-scan
_exptl_absorpt_process_details 'SADABS; (Sheldrick, 2003)'
_exptl_crystal_colour green
_exptl_crystal_density_diffrn 1.428
_exptl_crystal_density_method 'not measured'
_exptl_crystal_description prism
_exptl_crystal_F_000 17460
_exptl_crystal_size_max 0.02
_exptl_crystal_size_mid 0.01
_exptl_crystal_size_min 0.01
_refine_diff_density_max 0.390
_refine_diff_density_min -0.438
_refine_diff_density_rms 0.071
_refine_ls_extinction_method none
_refine_ls_goodness_of_fit_ref 1.049
_refine_ls_hydrogen_treatment constr
_refine_ls_matrix_type full
_refine_ls_number_parameters 568
_refine_ls_number_reflns 4830
_refine_ls_number_restraints 12
_refine_ls_restrained_S_all 1.050
_refine_ls_R_factor_all 0.1954
_refine_ls_R_factor_gt 0.0877
_refine_ls_shift/su_max 0.003
_refine_ls_shift/su_mean 0.000
_refine_ls_structure_factor_coef Fsqd
_refine_ls_weighting_details 'calc w=1/[\s^2^(Fo^2^)+(0.1000P)^2^+0.0000P] where P=(Fo^2^+2Fc^2^)/3'
_refine_ls_weighting_scheme calc
_refine_ls_wR_factor_gt 0.1946
_refine_ls_wR_factor_ref 0.2524
_reflns_number_gt 2042
_reflns_number_total 4830
_reflns_threshold_expression >2sigma(I)
_cod_data_source_file c3sc53099j.txt
_cod_data_source_block p120913e
_cod_depositor_comments
;
The following automatic conversions were performed:

'_symmetry_cell_setting' value 'Hexagonal' changed to 'hexagonal'
according to
/usr/data/users/saulius/automatic-downloads/current/RSC/lib/dictionaries/cif_core.dic
dictionary named 'cif_core.dic' version 2.4.2 from 2011-04-26.

Automatic conversion script
Id: cif_fix_values 2281 2013-09-26 08:29:07Z andrius 
;
_cod_original_cell_volume 41548(5)
_cod_original_sg_symbol_H-M r-3c
_cod_database_code 1513659

loop_
_symmetry_equiv_pos_as_xyz
'x, y, z'
'-y, x-y, z'
'-x+y, -x, z'
'x-y, -y, -z+1/2'
'-x, -x+y, -z+1/2'
'y, x, -z+1/2'
'x+2/3, y+1/3, z+1/3'
'-y+2/3, x-y+1/3, z+1/3'
'-x+y+2/3, -x+1/3, z+1/3'
'x-y+2/3, -y+1/3, -z+5/6'
'-x+2/3, -x+y+1/3, -z+5/6'
'y+2/3, x+1/3, -z+5/6'
'x+1/3, y+2/3, z+2/3'
'-y+1/3, x-y+2/3, z+2/3'
'-x+y+1/3, -x+2/3, z+2/3'
'x-y+1/3, -y+2/3, -z+7/6'
'-x+1/3, -x+y+2/3, -z+7/6'
'y+1/3, x+2/3, -z+7/6'
'-x, -y, -z'
'y, -x+y, -z'
'x-y, x, -z'
'-x+y, y, z-1/2'
'x, x-y, z-1/2'
'-y, -x, z-1/2'
'-x+2/3, -y+1/3, -z+1/3'
'y+2/3, -x+y+1/3, -z+1/3'
'x-y+2/3, x+1/3, -z+1/3'
'-x+y+2/3, y+1/3, z-1/6'
'x+2/3, x-y+1/3, z-1/6'
'-y+2/3, -x+1/3, z-1/6'
'-x+1/3, -y+2/3, -z+2/3'
'y+1/3, -x+y+2/3, -z+2/3'
'x-y+1/3, x+2/3, -z+2/3'
'-x+y+1/3, y+2/3, z+1/6'
'x+1/3, x-y+2/3, z+1/6'
'-y+1/3, -x+2/3, z+1/6'

loop_
_atom_site_label
_atom_site_type_symbol
_atom_site_fract_x
_atom_site_fract_y
_atom_site_fract_z
_atom_site_U_iso_or_equiv
_atom_site_adp_type
_atom_site_occupancy
_atom_site_symmetry_multiplicity
_atom_site_calc_flag
_atom_site_refinement_flags
V1 V 0.86545(8) 0.56525(8) 0.41080(6) 0.1120(10) Uani 1 1 d .
V2 V 0.55600(9) 0.40863(9) 0.48236(6) 0.1171(10) Uani 1 1 d .
V3 V 0.46174(10) 0.35881(10) 0.46874(7) 0.1274(11) Uani 1 1 d .
V4 V 0.80508(9) 0.51135(9) 0.48247(6) 0.1177(10) Uani 1 1 d .
V5 V 0.50175(9) 0.41528(9) 0.41085(6) 0.1147(10) Uani 1 1 d .
Cl6 Cl 0.81799(11) 0.46845(11) 0.42245(8) 0.1026(12) Uani 1 1 d .
O1 O 0.7264(3) 0.5594(3) 0.3029(2) 0.096(3) Uani 1 1 d .
O2 O 0.7554(3) 0.4490(4) 0.4890(2) 0.109(4) Uani 1 1 d .
O3 O 0.5029(3) 0.3533(3) 0.49583(19) 0.115(3) Uani 1 1 d .
O4 O 0.7630(3) 0.5155(3) 0.4489(2) 0.104(3) Uani 1 1 d .
O5 O 0.5676(3) 0.4537(3) 0.4033(2) 0.103(3) Uani 1 1 d .
O6 O 0.4407(3) 0.2984(3) 0.4602(2) 0.107(3) Uani 1 1 d .
C7 C 0.6471(5) 0.5030(4) 0.3698(4) 0.091(4) Uani 1 1 d .
H7 H 0.6207 0.4973 0.3584 0.109 Uiso 1 1 calc R
O8 O 0.6523(4) 0.5291(3) 0.3034(2) 0.101(3) Uani 1 1 d .
O9 O 0.8036(4) 0.5515(3) 0.4023(2) 0.105(3) Uani 1 1 d .
O10 O 0.7866(4) 0.4055(3) 0.48895(19) 0.104(3) Uani 1 1 d .
C11 C 0.7090(6) 0.3704(8) 0.4911(3) 0.096(4) Uani 1 1 d .
O12 O 0.5689(3) 0.4394(3) 0.5149(2) 0.144(4) Uani 1 1 d U
C13 C 0.6881(6) 0.5264(5) 0.3533(4) 0.096(4) Uani 1 1 d .
O14 O 0.6022(3) 0.4488(3) 0.4492(2) 0.106(3) Uani 1 1 d .
C15 C 0.7542(6) 0.4124(7) 0.4899(3) 0.101(5) Uani 1 1 d .
C16 C 0.7034(7) 0.3288(11) 0.4911(3) 0.093(4) Uani 1 1 d .
H16 H 0.7288 0.3254 0.4911 0.112 Uiso 1 1 calc R
O18 O 0.4485(3) 0.3603(3) 0.4241(2) 0.120(3) Uani 1 1 d .
C19 C 0.7247(6) 0.5211(5) 0.4034(4) 0.097(4) Uani 1 1 d .
O20 O 0.5091(3) 0.4149(3) 0.4599(2) 0.118(3) Uani 1 1 d .
O22 O 0.7973(3) 0.5342(3) 0.5138(2) 0.142(4) Uani 1 1 d U
C23 C 0.6830(7) 0.4982(5) 0.4181(4) 0.098(4) Uani 1 1 d .
H23 H 0.6814 0.4890 0.4408 0.118 Uiso 1 1 calc R
O24 O 0.4847(3) 0.4495(3) 0.4042(2) 0.140(4) Uani 1 1 d .
C25 C 0.6014(6) 0.4615(5) 0.4194(4) 0.088(4) Uani 1 1 d .
C26 C 0.6885(6) 0.5400(5) 0.3170(5) 0.096(5) Uani 1 1 d .
C27 C 0.7271(5) 0.5363(4) 0.3718(5) 0.108(5) Uani 1 1 d .
H27 H 0.7554 0.5539 0.3616 0.129 Uiso 1 1 calc R
C28 C 0.6445(7) 0.4881(5) 0.4026(4) 0.098(5) Uani 1 1 d .
C29 C 0.7689(7) 0.5318(5) 0.4183(4) 0.101(5) Uani 1 1 d .
O81 O 0.612(2) 0.3333 0.5833 0.40(4) Uiso 0.50 2 d SP
O7 O 0.4276(3) 0.3640(3) 0.4915(2) 0.146(4) Uani 1 1 d .
O11 O 0.8904(3) 0.6172(3) 0.4040(2) 0.130(3) Uani 1 1 d .
O16 O 0.470(7) 0.3333 0.5833 0.19(7) Uiso 0.25 2 d SP
O17 O 0.472(2) 0.417(2) 0.5768(13) 0.37(3) Uiso 0.50 1 d P
O19 O 0.469(3) 0.469(4) 0.671(2) 0.17(2) Uiso 0.25 1 d P
O21 O 0.454(2) 0.370(3) 0.599(2) 0.22(3) Uiso 0.25 1 d P
O1A O 0.402(4) 0.443(4) 0.553(3) 0.30(5) Uiso 0.25 1 d P
O1B O 0.645(3) 0.452(3) 0.619(2) 0.28(4) Uiso 0.25 1 d P
O1C O 0.438(2) 0.4662(18) 0.5262(19) 0.31(3) Uiso 0.50 1 d P
O1D O 0.443(4) 0.360(5) 0.579(3) 0.33(7) Uiso 0.25 1 d P
O1E O 0.396(6) 0.410(6) 0.654(5) 0.30(9) Uiso 0.25 1 d P
O1F O 0.486(3) 0.502(3) 0.6758(18) 0.21(3) Uiso 0.25 1 d P
O1H O 0.404(5) 0.435(4) 0.626(3) 0.38(6) Uiso 0.25 1 d P
O1I O 0.640(3) 0.395(2) 0.376(2) 0.29(3) Uiso 0.25 1 d P
O1J O 0.558(4) 0.558(4) 0.7500 0.32(6) Uiso 0.25 2 d SP
O1K O 0.540(4) 0.507(4) 0.680(2) 0.30(4) Uiso 0.25 1 d P
O1L O 0.655(2) 0.383(2) 0.4074(16) 0.22(2) Uiso 0.25 1 d P
O1M O 0.566(2) 0.3333 0.5833 0.241(19) Uiso 0.50 2 d SP
O1N O 0.457(2) 0.473(2) 0.502(2) 0.17(2) Uiso 0.25 1 d P
O1O O 0.448(4) 0.471(4) 0.656(3) 0.28(5) Uiso 0.25 1 d P
O1P O 0.457(5) 0.3333 0.5833 0.33(10) Uiso 0.50 2 d SP
O1Q O 0.6469(19) 0.481(2) 0.6486(17) 0.20(2) Uiso 0.25 1 d P
O1T O 0.265(4) 0.304(3) 0.762(3) 0.28(4) Uiso 0.25 1 d P
O1S O 0.513(3) 0.529(3) 0.4730(16) 0.22(3) Uiso 0.25 1 d P
O1V O 0.300(4) 0.336(4) 0.711(3) 0.31(4) Uiso 0.25 1 d P
O1U O 0.722(2) 0.445(2) 0.3224(19) 0.23(2) Uiso 0.25 1 d P
O1X O 0.611(3) 0.381(4) 0.584(2) 0.36(5) Uiso 0.25 1 d P
O1W O 0.701(2) 0.406(2) 0.4081(16) 0.23(2) Uiso 0.25 1 d P
O1Z O 0.5048(18) 0.4920(19) 0.7067(15) 0.171(18) Uiso 0.25 1 d P
O1Y O 0.468(3) 0.495(3) 0.479(2) 0.23(3) Uiso 0.25 1 d P
O2A O 0.325(3) 0.339(3) 0.740(3) 0.23(5) Uiso 0.25 1 d P
O23 O 0.459(3) 0.429(3) 0.625(2) 0.28(3) Uiso 0.25 1 d P
O26 O 0.549(2) 0.3596(17) 0.5787(12) 0.19(2) Uiso 0.25 1 d P
O25 O 0.406(4) 0.453(3) 0.519(2) 0.21(3) Uiso 0.25 1 d P
O27 O 0.500(3) 0.474(2) 0.6730(15) 0.19(2) Uiso 0.25 1 d P
O28 O 0.350(5) 0.376(4) 0.664(3) 0.31(4) Uiso 0.25 1 d P
O29 O 0.450(3) 0.437(3) 0.687(2) 0.26(4) Uiso 0.25 1 d P
O30 O 0.490(3) 0.386(3) 0.5724(16) 0.24(3) Uiso 0.25 1 d P
O2B O 0.409(5) 0.412(4) 0.664(3) 0.23(5) Uiso 0.25 1 d P
O2F O 0.313(7) 0.318(5) 0.760(4) 0.32(8) Uiso 0.25 1 d P
O2C O 0.7529(19) 0.412(2) 0.3310(15) 0.22(2) Uiso 0.25 1 d P
O2D O 0.746(3) 0.446(2) 0.356(2) 0.26(3) Uiso 0.25 1 d P
O2G O 0.304(2) 0.3523(18) 0.6766(18) 0.19(2) Uiso 0.25 1 d P
O2H O 0.509(3) 0.356(2) 0.5744(14) 0.20(2) Uiso 0.25 1 d P
O2I O 0.611(3) 0.510(4) 0.619(3) 0.40(5) Uiso 0.25 1 d P
O2J O 0.5058(13) 0.4448(12) 0.5853(7) 0.088(10) Uiso 0.25 1 d P
O2K O 0.536(6) 0.532(5) 0.698(4) 0.41(7) Uiso 0.25 1 d P
O2M O 0.545(3) 0.478(3) 0.5775(16) 0.27(3) Uiso 0.25 1 d P
O2L O 0.362(3) 0.446(3) 0.518(2) 0.31(4) Uiso 0.25 1 d P
O2O O 0.342(2) 0.351(2) 0.704(2) 0.24(3) Uiso 0.25 1 d P
O2N O 0.424(3) 0.459(3) 0.477(2) 0.28(3) Uiso 0.25 1 d P
O2P O 0.352(4) 0.387(3) 0.618(2) 0.29(4) Uiso 0.25 1 d P
O2Q O 0.630(2) 0.506(2) 0.6523(18) 0.25(3) Uiso 0.25 1 d P
O2S O 0.563(3) 0.529(3) 0.723(2) 0.32(4) Uiso 0.25 1 d P
O2R O 0.507(3) 0.496(3) 0.4837(18) 0.24(3) Uiso 0.25 1 d P
O2T O 0.652(3) 0.482(3) 0.620(3) 0.26(4) Uiso 0.25 1 d P
O2V O 0.648(3) 0.460(4) 0.559(3) 0.34(5) Uiso 0.25 1 d P
O2U O 0.698(2) 0.361(2) 0.4063(13) 0.24(3) Uiso 0.25 1 d P
O2X O 0.448(2) 0.436(2) 0.6567(18) 0.16(2) Uiso 0.25 1 d P
O13 O 0.210(3) 0.270(3) 0.758(2) 0.31(4) Uiso 0.25 1 d P
O15 O 0.268(4) 0.299(3) 0.736(3) 0.28(4) Uiso 0.25 1 d P
O2Y O 0.383(5) 0.433(4) 0.533(4) 0.29(5) Uiso 0.25 1 d P
O2Z O 0.351(3) 0.418(3) 0.553(2) 0.31(5) Uiso 0.25 1 d P
O31 O 0.323(3) 0.370(2) 0.642(2) 0.23(3) Uiso 0.25 1 d P
O33 O 0.513(3) 0.526(3) 0.734(2) 0.33(5) Uiso 0.25 1 d P
O32 O 0.704(3) 0.417(3) 0.368(2) 0.27(3) Uiso 0.25 1 d P
O40 O 0.6667 0.487(3) 0.5833 0.25(4) Uiso 0.25 2 d SP

loop_
_atom_site_aniso_label
_atom_site_aniso_U_11
_atom_site_aniso_U_22
_atom_site_aniso_U_33
_atom_site_aniso_U_23
_atom_site_aniso_U_13
_atom_site_aniso_U_12
V1 0.104(2) 0.090(2) 0.114(2) -0.0248(15) -0.0222(15) 0.0280(16)
V2 0.136(2) 0.134(2) 0.0961(19) -0.0164(16) 0.0204(16) 0.078(2)
V3 0.124(2) 0.152(3) 0.119(2) -0.0060(19) 0.0393(19) 0.079(2)
V4 0.130(2) 0.125(2) 0.0891(18) -0.0345(16) -0.0271(16) 0.0569(19)
V5 0.116(2) 0.128(2) 0.124(2) -0.0068(16) 0.0164(16) 0.079(2)
Cl6 0.102(3) 0.109(3) 0.088(2) -0.017(2) -0.0170(19) 0.047(2)
O1 0.106(8) 0.089(7) 0.096(7) 0.008(5) -0.007(6) 0.051(6)
O2 0.128(8) 0.119(9) 0.076(6) -0.007(6) -0.012(5) 0.059(8)
O3 0.144(8) 0.119(7) 0.087(6) -0.005(5) 0.044(6) 0.068(7)
O4 0.098(7) 0.098(7) 0.108(7) -0.030(6) -0.021(6) 0.042(6)
O5 0.086(7) 0.103(7) 0.125(8) -0.012(6) -0.003(6) 0.050(6)
O6 0.093(6) 0.131(8) 0.099(7) -0.002(5) 0.031(5) 0.057(6)
C7 0.115(14) 0.086(10) 0.078(11) 0.005(8) -0.006(10) 0.055(10)
O8 0.113(8) 0.088(7) 0.110(8) 0.016(5) 0.005(6) 0.056(7)
O9 0.117(9) 0.093(7) 0.095(8) -0.008(5) 0.007(6) 0.044(7)
O10 0.115(9) 0.110(7) 0.074(6) -0.014(5) -0.035(6) 0.046(7)
C11 0.11(2) 0.12(2) 0.060(9) -0.003(9) 0.006(9) 0.060(18)
O12 0.174(9) 0.147(8) 0.102(6) -0.040(6) 0.025(6) 0.074(7)
C13 0.107(14) 0.079(10) 0.089(12) 0.007(9) 0.012(13) 0.038(10)
O14 0.129(8) 0.130(8) 0.074(6) -0.002(6) 0.022(6) 0.076(7)
C15 0.080(14) 0.17(2) 0.059(9) 0.005(11) -0.006(8) 0.062(17)
C16 0.11(2) 0.106(15) 0.065(9) 0.000(9) 0.001(9) 0.055(19)
O18 0.121(8) 0.138(8) 0.121(7) -0.010(6) 0.026(6) 0.080(7)
C19 0.110(16) 0.115(12) 0.067(11) 0.010(9) 0.003(12) 0.057(12)
O20 0.127(8) 0.143(8) 0.101(7) -0.011(6) 0.023(6) 0.080(7)
O22 0.165(9) 0.155(8) 0.107(7) -0.043(6) -0.019(6) 0.081(7)
C23 0.114(14) 0.088(10) 0.087(11) -0.008(9) 0.014(13) 0.047(10)
O24 0.154(9) 0.168(9) 0.153(8) -0.004(7) 0.015(7) 0.121(8)
C25 0.084(14) 0.080(11) 0.099(14) -0.020(10) 0.013(12) 0.040(11)
C26 0.076(13) 0.071(11) 0.144(18) -0.004(10) 0.012(13) 0.039(11)
C27 0.103(13) 0.087(11) 0.123(15) -0.016(10) -0.023(12) 0.039(10)
C28 0.098(14) 0.110(12) 0.095(14) -0.013(11) -0.033(13) 0.059(11)
C29 0.143(19) 0.094(13) 0.078(12) -0.013(10) -0.014(14) 0.068(13)
O7 0.134(8) 0.173(10) 0.137(8) -0.017(7) 0.042(7) 0.081(8)
O11 0.137(8) 0.080(7) 0.145(8) -0.021(6) -0.033(6) 0.033(6)

loop_
_atom_type_symbol
_atom_type_description
_atom_type_scat_dispersion_real
_atom_type_scat_dispersion_imag
_atom_type_scat_source
C C 0.0033 0.0016 'International Tables Vol C Tables 4.2.6.8 and 6.1.1.4'
H H 0.0000 0.0000 'International Tables Vol C Tables 4.2.6.8 and 6.1.1.4'
Cl Cl 0.1484 0.1585 'International Tables Vol C Tables 4.2.6.8 and 6.1.1.4'
O O 0.0106 0.0060 'International Tables Vol C Tables 4.2.6.8 and 6.1.1.4'
V V 0.3005 0.5294 'International Tables Vol C Tables 4.2.6.8 and 6.1.1.4'

loop_
_geom_angle_atom_site_label_1
_geom_angle_atom_site_label_2
_geom_angle_atom_site_label_3
_geom_angle
_geom_angle_site_symmetry_1
_geom_angle_site_symmetry_3
O11 V1 O18 106.0(4) . 3_665
O11 V1 O6 104.9(4) . 3_665
O18 V1 O6 78.1(4) 3_665 3_665
O11 V1 O9 98.9(5) . .
O18 V1 O9 155.1(4) 3_665 .
O6 V1 O9 93.9(4) 3_665 .
O11 V1 O8 99.4(4) . 32
O18 V1 O8 93.2(4) 3_665 32
O6 V1 O8 155.6(4) 3_665 32
O9 V1 O8 84.4(4) . 32
O11 V1 V3 115.1(3) . 3_665
O18 V1 V3 38.7(3) 3_665 3_665
O6 V1 V3 40.0(3) 3_665 3_665
O9 V1 V3 126.7(3) . 3_665
O8 V1 V3 125.3(3) 32 3_665
O12 V2 O3 104.4(4) . .
O12 V2 O20 105.4(4) . .
O3 V2 O20 78.8(4) . .
O12 V2 O14 101.8(4) . .
O3 V2 O14 153.7(4) . .
O20 V2 O14 92.6(4) . .
O12 V2 O10 100.5(5) . 2_655
O3 V2 O10 91.3(4) . 2_655
O20 V2 O10 153.8(4) . 2_655
O14 V2 O10 85.7(4) . 2_655
O12 V2 V3 114.2(4) . .
O3 V2 V3 39.9(3) . .
O20 V2 V3 39.3(3) . .
O14 V2 V3 124.6(3) . .
O10 V2 V3 124.2(3) 2_655 .
O7 V3 O18 109.7(5) . .
O7 V3 O20 108.2(5) . .
O18 V3 O20 83.7(4) . .
O7 V3 O3 109.9(5) . .
O18 V3 O3 140.4(4) . .
O20 V3 O3 83.9(4) . .
O7 V3 O6 109.7(5) . .
O18 V3 O6 83.9(4) . .
O20 V3 O6 142.0(4) . .
O3 V3 O6 83.1(4) . .
O7 V3 V5 120.9(4) . .
O18 V3 V5 41.9(3) . .
O20 V3 V5 42.3(3) . .
O3 V3 V5 113.1(3) . .
O6 V3 V5 113.8(3) . .
O7 V3 V2 121.2(4) . .
O18 V3 V2 112.8(3) . .
O20 V3 V2 42.2(3) . .
O3 V3 V2 42.2(3) . .
O6 V3 V2 113.3(3) . .
V5 V3 V2 74.02(10) . .
O7 V3 V1 122.6(4) . 2_655
O18 V3 V1 42.1(3) . 2_655
O20 V3 V1 113.3(3) . 2_655
O3 V3 V1 112.2(3) . 2_655
O6 V3 V1 42.5(3) . 2_655
V5 V3 V1 73.97(10) . 2_655
V2 V3 V1 116.16(10) . 2_655
O7 V3 V4 122.6(4) . 2_655
O18 V3 V4 112.7(3) . 2_655
O20 V3 V4 113.2(3) . 2_655
O3 V3 V4 41.6(3) . 2_655
O6 V3 V4 42.1(3) . 2_655
V5 V3 V4 116.51(10) . 2_655
V2 V3 V4 73.80(10) . 2_655
V1 V3 V4 73.60(9) 2_655 2_655
O22 V4 O3 106.2(4) . 3_665
O22 V4 O6 104.5(5) . 3_665
O3 V4 O6 79.0(4) 3_665 3_665
O22 V4 O2 99.8(5) . .
O3 V4 O2 93.4(4) 3_665 .
O6 V4 O2 155.7(4) 3_665 .
O22 V4 O4 99.8(5) . .
O3 V4 O4 153.9(3) 3_665 .
O6 V4 O4 92.4(4) 3_665 .
O2 V4 O4 84.3(4) . .
O22 V4 V3 115.3(4) . 3_665
O3 V4 V3 39.7(3) 3_665 3_665
O6 V4 V3 39.9(3) 3_665 3_665
O2 V4 V3 126.1(3) . 3_665
O4 V4 V3 124.8(3) . 3_665
O24 V5 O18 104.5(5) . .
O24 V5 O20 105.5(4) . .
O18 V5 O20 77.8(4) . .
O24 V5 O1 100.8(4) . 33_545
O18 V5 O1 92.6(4) . 33_545
O20 V5 O1 153.6(4) . 33_545
O24 V5 O5 101.9(5) . .
O18 V5 O5 153.5(4) . .
O20 V5 O5 92.5(4) . .
O1 V5 O5 85.3(4) 33_545 .
O24 V5 V3 113.9(4) . .
O18 V5 V3 38.9(3) . .
O20 V5 V3 39.4(3) . .
O1 V5 V3 124.5(3) 33_545 .
O5 V5 V3 124.8(3) . .
C26 O1 V5 135.2(11) . 32
C15 O2 V4 132.5(12) . .
V3 O3 V4 98.7(4) . 2_655
V3 O3 V2 97.9(4) . .
V4 O3 V2 125.7(4) 2_655 .
C29 O4 V4 132.3(11) . .
C25 O5 V5 134.9(11) . .
V3 O6 V4 98.0(4) . 2_655
V3 O6 V1 97.6(4) . 2_655
V4 O6 V1 123.8(4) 2_655 2_655
C28 C7 C13 120.8(15) . .
C26 O8 V1 134.1(12) . 33_545
C29 O9 V1 133.9(11) . .
C15 O10 V2 134.9(12) . 3_665
C16 C11 C16 118.0(19) . 2_655
C16 C11 C15 124(3) . .
C16 C11 C15 118(3) 2_655 .
C7 C13 C27 118.0(14) . .
C7 C13 C26 118.3(17) . .
C27 C13 C26 123.7(17) . .
C25 O14 V2 134.8(10) . .
O2 C15 O10 127.8(19) . .
O2 C15 C11 118.2(17) . .
O10 C15 C11 114.1(19) . .
C11 C16 C11 122.0(18) . 3_665
V3 O18 V5 99.2(4) . .
V3 O18 V1 99.2(4) . 2_655
V5 O18 V1 125.1(4) . 2_655
C27 C19 C23 117.3(15) . .
C27 C19 C29 114.3(17) . .
C23 C19 C29 128.4(16) . .
V3 O20 V2 98.5(4) . .
V3 O20 V5 98.3(4) . .
V2 O20 V5 124.7(4) . .
C28 C23 C19 125.1(16) . .
O5 C25 O14 126.0(16) . .
O5 C25 C28 117.5(15) . .
O14 C25 C28 116.6(15) . .
O8 C26 O1 126.4(18) . .
O8 C26 C13 118.0(16) . .
O1 C26 C13 115.5(16) . .
C19 C27 C13 121.3(16) . .
C23 C28 C7 117.3(16) . .
C23 C28 C25 121.7(16) . .
C7 C28 C25 120.9(16) . .
O9 C29 O4 128.1(17) . .
O9 C29 C19 122.2(15) . .
O4 C29 C19 109.6(16) . .
O1M O81 O1X 59(5) . 16
O1M O81 O1X 59(5) . .
O1X O81 O1X 118(9) 16 .
O2H O16 O2H 76(10) . 16
O2H O16 O1D 169(8) . 16
O2H O16 O1D 112(6) 16 16
O2H O16 O1D 112(6) . .
O2H O16 O1D 169(8) 16 .
O1D O16 O1D 62(10) 16 .
O2H O16 O30 134(10) . 16
O2H O16 O30 60(3) 16 16
O1D O16 O30 52(6) 16 16
O1D O16 O30 114(10) . 16
O2H O16 O30 60(3) . .
O2H O16 O30 134(10) 16 .
O1D O16 O30 114(10) 16 .
O1D O16 O30 52(6) . .
O30 O16 O30 165(10) 16 .
O2H O16 O21 142(4) . 16
O2H O16 O21 108(4) 16 16
O1D O16 O21 30(6) 16 16
O1D O16 O21 72(10) . 16
O30 O16 O21 53(5) 16 16
O30 O16 O21 115(10) . 16
O2H O16 O21 108(4) . .
O2H O16 O21 142(4) 16 .
O1D O16 O21 72(10) 16 .
O1D O16 O21 30(6) . .
O30 O16 O21 115(10) 16 .
O30 O16 O21 53(5) . .
O21 O16 O21 93(10) 16 .
O2J O17 O30 90(5) . .
O2J O17 O21 113(5) . .
O30 O17 O21 57(4) . .
O2J O17 O1D 135(7) . .
O30 O17 O1D 52(4) . .
O21 O17 O1D 30(5) . .
O1O O19 O1F 93(10) . .
O1O O19 O27 144(10) . .
O1F O19 O27 81(10) . .
O1O O19 O29 108(10) . .
O1F O19 O29 138(10) . .
O27 O19 O29 100(10) . .
O1O O19 O2X 67(9) . .
O1F O19 O2X 158(10) . .
O27 O19 O2X 108(10) . .
O29 O19 O2X 62(7) . .
O1O O19 O1Z 146(10) . .
O1F O19 O1Z 58(7) . .
O27 O19 O1Z 55(6) . .
O29 O19 O1Z 88(8) . .
O2X O19 O1Z 144(10) . .
O1D O21 O1P 58(10) . .
O1D O21 O30 66(9) . .
O1P O21 O30 67(5) . .
O1D O21 O17 76(10) . .
O1P O21 O17 118(5) . .
O30 O21 O17 56(4) . .
O1D O21 O16 67(10) . .
O1P O21 O16 13(9) . .
O30 O21 O16 61(5) . .
O17 O21 O16 115(5) . .
O2Y O1A O25 43(10) . .
O2Y O1A O1C 83(10) . .
O25 O1A O1C 41(6) . .
O2Y O1A O2Z 53(10) . .
O25 O1A O2Z 94(10) . .
O1C O1A O2Z 135(9) . .
O2T O1B O2V 70(9) . 17_655
O2T O1B O1Q 48(8) . .
O2V O1B O1Q 96(8) 17_655 .
O2T O1B O40 59(9) . .
O2V O1B O40 46(5) 17_655 .
O1Q O1B O40 106(7) . .
O25 O1C O1N 104(10) . .
O25 O1C O1A 62(7) . .
O1N O1C O1A 162(9) . .
O25 O1C O1S 156(9) . 19_666
O1N O1C O1S 62(6) . 19_666
O1A O1C O1S 126(8) . 19_666
O25 O1C O2Y 29(8) . .
O1N O1C O2Y 129(10) . .
O1A O1C O2Y 35(6) . .
O1S O1C O2Y 147(7) 19_666 .
O25 O1C O2R 145(10) . 19_666
O1N O1C O2R 49(5) . 19_666
O1A O1C O2R 149(8) . 19_666
O1S O1C O2R 40(4) 19_666 19_666
O2Y O1C O2R 173(9) . 19_666
O21 O1D O1P 85(10) . .
O21 O1D O30 79(10) . .
O1P O1D O30 76(8) . .
O21 O1D O16 83(10) . .
O1P O1D O16 10(8) . .
O30 O1D O16 66(8) . .
O21 O1D O1D 96(10) . 16
O1P O1D O1D 48(9) . 16
O30 O1D O1D 124(8) . 16
O16 O1D O1D 59(6) . 16
O21 O1D O17 74(10) . .
O1P O1D O17 131(10) . .
O30 O1D O17 57(6) . .
O16 O1D O17 121(8) . .
O1D O1D O17 170(10) 16 .
O2B O1E O1H 128(10) . .
O2B O1E O28 111(10) . .
O1H O1E O28 121(10) . .
O2B O1E O2X 45(10) . .
O1H O1E O2X 83(10) . .
O28 O1E O2X 155(10) . .
O19 O1F O27 50(6) . .
O19 O1F O1O 43(8) . .
O27 O1F O1O 87(8) . .
O19 O1F O1Z 88(9) . .
O27 O1F O1Z 62(4) . .
O1O O1F O1Z 128(8) . .
O19 O1F O2K 127(10) . .
O27 O1F O2K 82(8) . .
O1O O1F O2K 169(9) . .
O1Z O1F O2K 47(5) . .
O19 O1F O1K 97(9) . .
O27 O1F O1K 47(5) . .
O1O O1F O1K 130(8) . .
O1Z O1F O1K 54(4) . .
O2K O1F O1K 39(5) . .
O1E O1H O2P 77(10) . .
O1E O1H O2B 15(10) . .
O2P O1H O2B 91(9) . .
O1L O1I O1U 159(8) . 33_545
O2S O1J O2S 148(10) 6_556 .
O2S O1J O33 84(8) 6_556 .
O2S O1J O33 69(7) . .
O2S O1J O33 69(7) 6_556 6_556
O2S O1J O33 84(8) . 6_556
O33 O1J O33 57(8) . 6_556
O2K O1K O27 107(10) . .
O2K O1K O1Z 56(9) . .
O27 O1K O1Z 61(5) . .
O2K O1K O1F 68(9) . .
O27 O1K O1F 46(5) . .
O1Z O1K O1F 53(4) . .
O2U O1L O1W 108(7) 2_655 .
O2U O1L O1I 107(6) 2_655 .
O1W O1L O1I 109(7) . .
O26 O1M O26 75(6) 16 .
O26 O1M O81 143(3) 16 .
O26 O1M O81 143(3) . .
O26 O1M O1X 152(6) 16 .
O26 O1M O1X 80(4) . .
O81 O1M O1X 64(4) . .
O26 O1M O1X 80(4) 16 16
O26 O1M O1X 152(6) . 16
O81 O1M O1X 64(4) . 16
O1X O1M O1X 127(9) . 16
O1C O1N O1Y 145(9) . .
O1C O1N O2R 92(7) . 19_666
O1Y O1N O2R 86(8) . 19_666
O1C O1N O2N 105(8) . .
O1Y O1N O2N 67(7) . .
O2R O1N O2N 151(9) 19_666 .
O1C O1N O1S 76(7) . 19_666
O1Y O1N O1S 124(8) . 19_666
O2R O1N O1S 49(5) 19_666 19_666
O2N O1N O1S 159(7) . 19_666
O1C O1N O25 36(5) . .
O1Y O1N O25 123(9) . .
O2R O1N O25 124(7) 19_666 .
O2N O1N O25 69(5) . .
O1S O1N O25 110(8) 19_666 .
O1C O1N O2R 147(9) . .
O1Y O1N O2R 53(6) . .
O2R O1N O2R 58(6) 19_666 .
O2N O1N O2R 109(8) . .
O1S O1N O2R 73(6) 19_666 .
O25 O1N O2R 176(8) . .
O19 O1O O2X 63(8) . .
O19 O1O O1F 43(8) . .
O2X O1O O1F 105(10) . .
O19 O1O O29 39(8) . .
O2X O1O O29 43(5) . .
O1F O1O O29 77(8) . .
O1D O1P O1D 83(10) 16 .
O1D O1P O21 37(6) 16 16
O1D O1P O21 92(10) . 16
O1D O1P O21 92(10) 16 .
O1D O1P O21 37(6) . .
O21 O1P O21 118(10) 16 .
O1D O1P O2H 164(10) 16 .
O1D O1P O2H 111(7) . .
O21 O1P O2H 132(7) 16 .
O21 O1P O2H 104(5) . .
O1D O1P O2H 111(7) 16 16
O1D O1P O2H 164(10) . 16
O21 O1P O2H 104(5) 16 16
O21 O1P O2H 132(7) . 16
O2H O1P O2H 56(7) . 16
O1D O1P O30 139(10) 16 .
O1D O1P O30 56(5) . .
O21 O1P O30 132(7) 16 .
O21 O1P O30 58(4) . .
O2H O1P O30 55(5) . .
O2H O1P O30 110(10) 16 .
O1D O1P O30 56(5) 16 16
O1D O1P O30 139(10) . 16
O21 O1P O30 58(4) 16 16
O21 O1P O30 132(7) . 16
O2H O1P O30 110(10) . 16
O2H O1P O30 55(5) 16 16
O30 O1P O30 164(10) . 16
O2T O1Q O2Q 102(8) . .
O2T O1Q O1B 39(6) . .
O2Q O1Q O1B 132(7) . .
O15 O1T O2F 79(10) . .
O15 O1T O13 89(10) . .
O2F O1T O13 157(10) . .
O2R O1S O1Y 62(6) . .
O2R O1S O1N 59(6) . 19_666
O1Y O1S O1N 111(6) . 19_666
O2R O1S O1C 76(7) . 19_666
O1Y O1S O1C 138(7) . 19_666
O1N O1S O1C 42(4) 19_666 19_666
O2O O1V O2A 68(7) . .
O2O O1V O2G 76(8) . .
O2A O1V O2G 143(10) . .
O2O O1V O15 131(10) . .
O2A O1V O15 73(8) . .
O2G O1V O15 143(10) . .
O2O O1V O2F 74(8) . 6_556
O2A O1V O2F 29(8) . 6_556
O2G O1V O2F 145(9) . 6_556
O15 O1V O2F 57(6) . 6_556
O2C O1U O1I 111(6) 33_545 32
O2C O1U O2D 97(5) 33_545 .
O1I O1U O2D 119(6) 32 .
O1M O1X O81 57(5) . .
O1L O1W O2U 87(7) . .
O1L O1W O32 92(6) . .
O2U O1W O32 100(5) . .
O2K O1Z O27 94(8) . .
O2K O1Z O1F 77(7) . .
O27 O1Z O1F 52(4) . .
O2K O1Z O33 68(7) . .
O27 O1Z O33 159(6) . .
O1F O1Z O33 111(6) . .
O2K O1Z O1K 49(7) . .
O27 O1Z O1K 53(4) . .
O1F O1Z O1K 74(5) . .
O33 O1Z O1K 115(7) . .
O2K O1Z O19 107(8) . .
O27 O1Z O19 35(4) . .
O1F O1Z O19 35(4) . .
O33 O1Z O19 138(6) . .
O1K O1Z O19 82(6) . .
O1N O1Y O2R 86(8) . .
O1N O1Y O2N 67(8) . .
O2R O1Y O2N 132(9) . .
O1N O1Y O1S 124(9) . .
O2R O1Y O1S 48(5) . .
O2N O1Y O1S 166(9) . .
O1N O1Y O2R 52(5) . 19_666
O2R O1Y O2R 58(6) . 19_666
O2N O1Y O2R 118(8) . 19_666
O1S O1Y O2R 75(6) . 19_666
O2F O2A O2F 57(10) 6_556 .
O2F O2A O2A 61(10) 6_556 6_556
O2F O2A O2A 44(10) . 6_556
O2F O2A O1V 93(10) 6_556 .
O2F O2A O1V 124(10) . .
O2A O2A O1V 154(10) 6_556 .
O2F O2A O2O 98(10) 6_556 .
O2F O2A O2O 154(10) . .
O2A O2A O2O 125(10) 6_556 .
O1V O2A O2O 53(6) . .
O2F O2A O15 61(10) 6_556 .
O2F O2A O15 67(10) . .
O2A O2A O15 107(5) 6_556 .
O1V O2A O15 57(5) . .
O2O O2A O15 104(7) . .
O2H O26 O1M 139(6) . .
O2H O26 O26 87(4) . 16
O1M O26 O26 53(3) . 16
O2Y O25 O1C 119(10) . .
O2Y O25 O1A 45(10) . .
O1C O25 O1A 77(8) . .
O2Y O25 O2L 57(10) . .
O1C O25 O2L 158(10) . .
O1A O25 O2L 92(10) . .
O2Y O25 O1N 151(10) . .
O1C O25 O1N 40(7) . .
O1A O25 O1N 116(10) . .
O2L O25 O1N 151(9) . .
O2Y O25 O2N 142(10) . .
O1C O25 O2N 89(10) . .
O1A O25 O2N 160(10) . .
O2L O25 O2N 106(8) . .
O1N O25 O2N 49(5) . .
O19 O27 O1F 50(7) . .
O19 O27 O1K 137(10) . .
O1F O27 O1K 87(8) . .
O19 O27 O1Z 90(8) . .
O1F O27 O1Z 66(5) . .
O1K O27 O1Z 66(5) . .
O19 O27 O29 43(8) . .
O1F O27 O29 85(7) . .
O1K O27 O29 149(7) . .
O1Z O27 O29 83(5) . .
O19 O27 O2X 39(7) . .
O1F O27 O2X 87(7) . .
O1K O27 O2X 168(7) . .
O1Z O27 O2X 121(6) . .
O29 O27 O2X 41(4) . .
O31 O28 O2G 67(8) . .
O31 O28 O1E 112(10) . .
O2G O28 O1E 165(10) . .
O31 O28 O2O 130(10) . .
O2G O28 O2O 64(6) . .
O1E O28 O2O 118(10) . .
O31 O28 O2B 130(10) . .
O2G O28 O2B 159(9) . .
O1E O28 O2B 18(9) . .
O2O O28 O2B 100(7) . .
O19 O29 O2X 60(6) . .
O19 O29 O2B 100(10) . .
O2X O29 O2B 51(6) . .
O19 O29 O27 37(6) . .
O2X O29 O27 74(7) . .
O2B O29 O27 125(8) . .
O19 O29 O1O 33(7) . .
O2X O29 O1O 44(5) . .
O2B O29 O1O 68(7) . .
O27 O29 O1O 69(6) . .
O1D O30 O2H 108(10) . .
O1D O30 O17 71(7) . .
O2H O30 O17 170(6) . .
O1D O30 O21 34(6) . .
O2H O30 O21 106(7) . .
O17 O30 O21 68(5) . .
O1D O30 O16 63(10) . .
O2H O30 O16 46(6) . .
O17 O30 O16 132(10) . .
O21 O30 O16 66(8) . .
O1D O30 O1P 47(6) . .
O2H O30 O1P 61(8) . .
O17 O30 O1P 117(8) . .
O21 O30 O1P 55(5) . .
O16 O30 O1P 15(10) . .
O1E O2B O2X 115(10) . .
O2X O2B O29 50(7) . .
O1E O2B O1H 37(10) . .
O2X O2B O1H 79(9) . .
O29 O2B O1H 121(10) . .
O1E O2B O28 51(10) . .
O2X O2B O28 165(10) . .
O29 O2B O28 145(10) . .
O1H O2B O28 88(8) . .
O2A O2F O2F 74(10) 6_556 6_556
O2A O2F O2A 74(10) 6_556 .
O2F O2F O2A 50(10) 6_556 .
O2A O2F O1T 179(10) 6_556 .
O2F O2F O1T 106(10) 6_556 .
O2A O2F O1T 106(10) . .
O2A O2F O15 92(10) 6_556 6_556
O2F O2F O15 81(10) 6_556 6_556
O2A O2F O15 131(10) . 6_556
O1T O2F O15 87(9) . 6_556
O2A O2F O15 141(10) 6_556 .
O2F O2F O15 67(10) 6_556 .
O2A O2F O15 79(10) . .
O1T O2F O15 39(7) . .
O15 O2F O15 85(10) 6_556 .
O2A O2F O1V 58(10) 6_556 6_556
O2F O2F O1V 111(10) 6_556 6_556
O2A O2F O1V 132(10) . 6_556
O1T O2F O1V 122(10) . 6_556
O15 O2F O1V 57(10) 6_556 6_556
O15 O2F O1V 141(10) . 6_556
O1U O2C O2D 119(5) 32 .
O1U O2C O32 77(5) 32 32
O2D O2C O32 164(6) . 32
O32 O2D O1U 86(6) . .
O32 O2D O2C 100(6) . .
O1U O2D O2C 75(4) . .
O28 O2G O1V 114(8) . .
O28 O2G O31 49(5) . .
O1V O2G O31 162(7) . .
O28 O2G O2O 67(5) . .
O1V O2G O2O 48(5) . .
O31 O2G O2O 115(5) . .
O16 O2H O26 142(10) . .
O16 O2H O30 74(6) . .
O26 O2H O30 137(8) . .
O16 O2H O2H 52(8) . 16
O26 O2H O2H 91(4) . 16
O30 O2H O2H 124(5) . 16
O16 O2H O1P 10(8) . .
O26 O2H O1P 152(6) . .
O30 O2H O1P 65(5) . .
O2H O2H O1P 62(4) 16 .
O17 O2J O2M 149(6) . .
O1K O2K O1Z 75(10) . .
O1K O2K O2S 93(10) . .
O1Z O2K O2S 89(10) . .
O1K O2K O33 133(10) . .
O1Z O2K O33 62(8) . .
O2S O2K O33 70(9) . .
O1K O2K O1F 73(10) . .
O1Z O2K O1F 57(7) . .
O2S O2K O1F 145(10) . .
O33 O2K O1F 96(10) . .
O2Y O2L O25 41(8) . .
O2Y O2L O2Z 48(9) . .
O25 O2L O2Z 88(8) . .
O1V O2O O2A 59(6) . .
O1V O2O O2G 56(6) . .
O2A O2O O2G 114(6) . .
O1V O2O O28 105(9) . .
O2A O2O O28 158(7) . .
O2G O2O O28 50(5) . .
O1Y O2N O1N 46(4) . .
O1Y O2N O25 102(8) . .
O1N O2N O25 63(7) . .
O31 O2P O1H 119(8) . .
O1Q O2Q O2I 110(7) . .
O2K O2S O1J 99(10) . .
O2K O2S O33 60(7) . .
O1J O2S O33 56(6) . .
O1S O2R O1N 73(7) . 19_666
O1S O2R O1Y 70(6) . .
O1N O2R O1Y 128(8) 19_666 .
O1S O2R O2R 91(8) . 19_666
O1N O2R O2R 75(8) 19_666 19_666
O1Y O2R O2R 71(7) . 19_666
O1S O2R O1Y 108(7) . 19_666
O1N O2R O1Y 42(5) 19_666 19_666
O1Y O2R O1Y 122(6) . 19_666
O2R O2R O1Y 51(5) 19_666 19_666
O1S O2R O1N 104(7) . .
O1N O2R O1N 122(6) 19_666 .
O1Y O2R O1N 41(4) . .
O2R O2R O1N 47(5) 19_666 .
O1Y O2R O1N 91(5) 19_666 .
O1S O2R O1C 64(7) . 19_666
O1N O2R O1C 40(5) 19_666 19_666
O1Y O2R O1C 134(8) . 19_666
O2R O2R O1C 114(9) 19_666 19_666
O1Y O2R O1C 78(6) 19_666 19_666
O1N O2R O1C 160(6) . 19_666
O1B O2T O1Q 93(10) . .
O1B O2T O2V 68(9) . 17_655
O1Q O2T O2V 118(10) . 17_655
O1B O2T O40 88(10) . .
O1Q O2T O40 169(9) . .
O2V O2T O40 52(6) 17_655 .
O40 O2V O1B 86(8) . 17_655
O40 O2V O2T 71(7) . 17_655
O1B O2V O2T 43(6) 17_655 17_655
O1L O2U O1W 135(5) 3_665 .
O1L O2U O2U 138(7) 3_665 2_655
O1W O2U O2U 87(8) . 2_655
O1L O2U O2U 78(7) 3_665 3_665
O1W O2U O2U 147(8) . 3_665
O2U O2U O2U 59.998(13) 2_655 3_665
O19 O2X O29 58(6) . .
O19 O2X O1O 50(6) . .
O29 O2X O1O 93(8) . .
O19 O2X O2B 121(10) . .
O29 O2X O2B 79(7) . .
O1O O2X O2B 99(9) . .
O19 O2X O23 123(8) . .
O29 O2X O23 153(8) . .
O1O O2X O23 108(8) . .
O2B O2X O23 114(9) . .
O19 O2X O1E 126(8) . .
O29 O2X O1E 97(10) . .
O1O O2X O1E 90(9) . .
O2B O2X O1E 20(10) . .
O23 O2X O1E 101(7) . .
O19 O2X O27 33(6) . .
O29 O2X O27 65(7) . .
O1O O2X O27 78(8) . .
O2B O2X O27 144(9) . .
O23 O2X O27 101(6) . .
O1E O2X O27 158(7) . .
O1T O15 O1V 124(10) . .
O1T O15 O2F 93(10) . 6_556
O1V O15 O2F 65(10) . 6_556
O1T O15 O2F 62(8) . .
O1V O15 O2F 84(9) . .
O2F O15 O2F 32(10) 6_556 .
O1T O15 O2A 87(10) . .
O1V O15 O2A 50(6) . .
O2F O15 O2A 27(9) 6_556 .
O2F O15 O2A 34(5) . .
O25 O2Y O1A 92(10) . .
O25 O2Y O2L 81(10) . .
O1A O2Y O2L 135(10) . .
O25 O2Y O2Z 161(10) . .
O1A O2Y O2Z 88(10) . .
O2L O2Y O2Z 85(10) . .
O25 O2Y O1C 32(9) . .
O1A O2Y O1C 63(10) . .
O2L O2Y O1C 110(10) . .
O2Z O2Y O1C 149(10) . .
O2Y O2Z O1A 39(9) . .
O2Y O2Z O2L 47(8) . .
O1A O2Z O2L 79(7) . .
O28 O31 O2P 94(9) . .
O28 O31 O2G 64(8) . .
O2P O31 O2G 158(8) . .
O33 O33 O1Z 112(10) 6_556 .
O33 O33 O1J 62(4) 6_556 .
O1Z O33 O1J 127(8) . .
O33 O33 O2K 129(10) 6_556 .
O1Z O33 O2K 50(6) . .
O1J O33 O2K 91(8) . .
O33 O33 O2S 79(7) 6_556 .
O1Z O33 O2S 72(6) . .
O1J O33 O2S 55(4) . .
O2K O33 O2S 51(6) . .
O2D O32 O1W 116(8) . .
O2D O32 O2C 99(7) . 33_545
O1W O32 O2C 143(7) . 33_545
O2V O40 O2V 122(10) . 17_655
O2V O40 O2T 57(5) . 17_655
O2V O40 O2T 128(7) 17_655 17_655
O2V O40 O2T 128(7) . .
O2V O40 O2T 57(5) 17_655 .
O2T O40 O2T 173(10) 17_655 .
O2V O40 O1B 48(5) . 17_655
O2V O40 O1B 102(8) 17_655 17_655
O2T O40 O1B 33(4) 17_655 17_655
O2T O40 O1B 154(10) . 17_655
O2V O40 O1B 102(8) . .
O2V O40 O1B 48(5) 17_655 .
O2T O40 O1B 154(10) 17_655 .
O2T O40 O1B 33(4) . .
O1B O40 O1B 122(10) 17_655 .

loop_
_geom_bond_atom_site_label_1
_geom_bond_atom_site_label_2
_geom_bond_distance
_geom_bond_site_symmetry_2
V1 O11 1.590(9) .
V1 O18 1.969(9) 3_665
V1 O6 1.975(8) 3_665
V1 O9 1.984(11) .
V1 O8 2.014(10) 32
V1 V3 2.899(4) 3_665
V2 O12 1.590(8) .
V2 O3 1.960(9) .
V2 O20 1.963(9) .
V2 O14 2.004(9) .
V2 O10 2.014(11) 2_655
V2 V3 2.891(4) .
V3 O7 1.573(8) .
V3 O18 1.836(9) .
V3 O20 1.852(9) .
V3 O3 1.874(10) .
V3 O6 1.879(9) .
V3 V5 2.887(4) .
V3 V1 2.899(4) 2_655
V3 V4 2.901(4) 2_655
V4 O22 1.572(9) .
V4 O3 1.948(8) 3_665
V4 O6 1.965(9) 3_665
V4 O2 2.002(11) .
V4 O4 2.036(10) .
V4 V3 2.900(4) 3_665
V5 O24 1.594(9) .
V5 O18 1.955(9) .
V5 O20 1.964(8) .
V5 O1 2.013(9) 33_545
V5 O5 2.014(10) .
O1 C26 1.271(14) .
O1 V5 2.013(9) 32
O2 C15 1.252(18) .
O3 V4 1.948(8) 2_655
O4 C29 1.314(15) .
O5 C25 1.241(14) .
O6 V4 1.965(9) 2_655
O6 V1 1.975(8) 2_655
C7 C28 1.388(16) .
C7 C13 1.402(16) .
O8 C26 1.244(15) .
O8 V1 2.014(10) 33_545
O9 C29 1.225(16) .
O10 C15 1.265(16) .
O10 V2 2.014(11) 3_665
C11 C16 1.358(14) .
C11 C16 1.395(14) 2_655
C11 C15 1.52(2) .
C13 C27 1.425(17) .
C13 C26 1.513(19) .
O14 C25 1.268(15) .
C16 C11 1.395(15) 3_665
O18 V1 1.969(9) 2_655
C19 C27 1.347(16) .
C19 C23 1.387(17) .
C19 C29 1.51(2) .
C23 C28 1.350(16) .
C25 C28 1.471(19) .
O81 O1M 1.57(8) .
O81 O1X 1.67(11) 16
O81 O1X 1.67(11) .
O16 O2H 1.23(14) .
O16 O2H 1.23(14) 16
O16 O1D 1.6(3) 16
O16 O1D 1.6(3) .
O16 O30 1.66(8) 16
O16 O30 1.66(8) .
O16 O21 1.74(17) 16
O16 O21 1.74(17) .
O17 O2J 1.14(6) .
O17 O30 1.52(9) .
O17 O21 1.69(9) .
O17 O1D 1.71(14) .
O19 O1O 1.00(11) .
O19 O1F 1.00(9) .
O19 O27 1.01(9) .
O19 O29 1.14(10) .
O19 O2X 1.16(9) .
O19 O1Z 1.77(11) .
O21 O1D 0.88(14) .
O21 O1P 1.47(12) .
O21 O30 1.53(9) .
O1A O2Y 0.97(15) .
O1A O25 1.38(13) .
O1A O1C 1.52(12) .
O1A O2Z 1.53(15) .
O1B O2T 0.97(11) .
O1B O2V 1.33(11) 17_655
O1B O1Q 1.55(11) .
O1B O40 1.77(10) .
O1C O25 1.02(10) .
O1C O1N 1.11(8) .
O1C O1S 1.60(10) 19_666
O1C O2Y 1.70(17) .
O1C O2R 1.73(11) 19_666
O1D O1P 1.26(14) .
O1D O30 1.43(11) .
O1D O1D 1.7(3) 16
O1E O2B 0.6(2) .
O1E O1H 1.34(17) .
O1E O28 1.50(16) .
O1E O2X 1.56(18) .
O1F O27 1.30(9) .
O1F O1O 1.46(14) .
O1F O1Z 1.50(8) .
O1F O2K 1.75(14) .
O1F O1K 1.81(12) .
O1H O2P 1.76(13) .
O1H O2B 1.76(18) .
O1I O1L 1.49(8) .
O1I O1U 1.56(8) 33_545
O1J O2S 1.53(10) 6_556
O1J O2S 1.53(10) .
O1J O33 1.54(12) .
O1J O33 1.54(12) 6_556
O1K O2K 1.20(15) .
O1K O27 1.32(10) .
O1K O1Z 1.52(10) .
O1L O2U 1.40(8) 2_655
O1L O1W 1.40(7) .
O1M O26 1.34(6) 16
O1M O26 1.34(6) .
O1M O1X 1.60(11) .
O1M O1X 1.60(10) 16
O1N O1Y 1.11(8) .
O1N O2R 1.30(9) 19_666
O1N O2N 1.42(10) .
O1N O1S 1.45(8) 19_666
O1N O25 1.68(15) .
O1N O2R 1.70(11) .
O1O O2X 1.20(10) .
O1O O29 1.73(13) .
O1P O1D 1.26(14) 16
O1P O21 1.47(12) 16
O1P O2H 1.61(16) .
O1P O2H 1.61(16) 16
O1P O30 1.66(7) .
O1P O30 1.66(7) 16
O1Q O2T 1.16(9) .
O1Q O2Q 1.26(7) .
O1T O15 1.07(10) .
O1T O2F 1.50(18) .
O1T O13 1.66(12) .
O1S O2R 1.14(9) .
O1S O1Y 1.44(9) .
O1S O1N 1.45(8) 19_666
O1S O1C 1.60(9) 19_666
O1V O2O 1.31(11) .
O1V O2A 1.42(13) .
O1V O2G 1.47(10) .
O1V O15 1.55(13) .
O1V O2F 1.7(3) 6_556
O1U O2C 1.54(7) 33_545
O1U O1I 1.56(8) 32
O1U O2D 1.57(8) .
O1W O2U 1.51(8) .
O1W O32 1.62(7) .
O1Z O2K 1.31(14) .
O1Z O27 1.46(7) .
O1Z O33 1.50(11) .
O1Y O2R 1.36(10) .
O1Y O2N 1.42(11) .
O1Y O2R 1.65(11) 19_666
O2A O2F 0.8(2) 6_556
O2A O2F 1.01(16) .
O2A O2A 1.11(19) 6_556
O2A O2O 1.54(12) .
O2A O15 1.78(12) .
O23 O2X 1.40(8) .
O26 O2H 1.34(7) .
O26 O26 1.63(10) 16
O25 O2Y 0.95(15) .
O25 O2L 1.42(13) .
O25 O2N 1.76(10) .
O27 O29 1.65(13) .
O27 O2X 1.75(12) .
O28 O31 1.22(10) .
O28 O2G 1.46(12) .
O28 O2O 1.76(10) .
O28 O2B 1.8(2) .
O29 O2X 1.19(9) .
O29 O2B 1.53(13) .
O30 O2H 1.50(9) .
O2B O2X 1.21(13) .
O2F O2A 0.8(2) 6_556
O2F O2F 0.9(3) 6_556
O2F O15 1.56(17) 6_556
O2F O15 1.7(2) .
O2F O1V 1.7(3) 6_556
O2C O1U 1.54(7) 32
O2C O2D 1.64(7) .
O2C O32 1.69(8) 32
O2D O32 1.37(9) .
O2G O31 1.50(9) .
O2G O2O 1.72(9) .
O2H O2H 1.52(14) 16
O2I O2Q 1.54(11) .
O2J O2M 1.31(7) .
O2K O2S 1.42(15) .
O2K O33 1.59(15) .
O2L O2Y 1.21(15) .
O2L O2Z 1.64(12) .
O2P O31 1.31(9) .
O2S O33 1.73(12) .
O2R O1N 1.30(9) 19_666
O2R O2R 1.48(13) 19_666
O2R O1Y 1.65(11) 19_666
O2R O1C 1.73(11) 19_666
O2T O2V 1.34(12) 17_655
O2T O40 1.52(11) .
O2V O40 1.27(10) .
O2V O1B 1.33(11) 17_655
O2V O2T 1.34(12) 17_655
O2U O1L 1.40(8) 3_665
O2U O2U 1.78(8) 2_655
O2U O2U 1.78(9) 3_665
O15 O2F 1.56(17) 6_556
O2Y O2Z 1.22(16) .
O33 O33 1.47(16) 6_556
O32 O2C 1.69(8) 33_545
O40 O2V 1.27(10) 17_655
O40 O2T 1.52(11) 17_655
O40 O1B 1.77(10) 17_655
